data_7242578
loop_
_publ_author_name
'Reason, Thomas E.'
'Goka, Benjamin'
'Krause, Jeanette A.'
'Fionah, Abelline K.'
'Zahran, Elsayed M.'
'Rayat, Sundeep'

_publ_section_title
;
 Cu2O nanoparticle-catalyzed synthesis of diaryl tetrazolones and
 investigation of their solid-state properties
;
_journal_issue 17
_journal_name_full CrystEngComm
_journal_page_first 3220
_journal_page_last 3229
_journal_paper_doi 10.1039/D1CE00119A
_journal_volume 23
_journal_year 2021
_chemical_formula_moiety 'C15 H13 N5 O5'
_chemical_formula_sum 'C15 H13 N5 O5'
_chemical_formula_weight 343.30
_space_group_crystal_system monoclinic
_space_group_IT_number 4
_space_group_name_Hall 'P 2yb'
_space_group_name_H-M_alt 'P 1 21 1'
_atom_sites_solution_hydrogens geom
_atom_sites_solution_primary direct
_atom_sites_solution_secondary difmap
_audit_creation_method SHELXL-2017/1
_audit_update_record
;
2020-12-23 deposited with the CCDC.	2021-03-31 downloaded from the CCDC.
;
_cell_angle_alpha 90
_cell_angle_beta 102.3008(17)
_cell_angle_gamma 90
_cell_formula_units_Z 2
_cell_length_a 3.8994(2)
_cell_length_b 21.1784(11)
_cell_length_c 8.9913(5)
_cell_measurement_reflns_used 9854
_cell_measurement_temperature 150(2)
_cell_measurement_theta_max 31.38
_cell_measurement_theta_min 2.38
_cell_volume 725.48(7)
_computing_cell_refinement 'Bruker SAINT v8.38A'
_computing_data_collection 'Bruker APEX3 v2016.9.0'
_computing_data_reduction 'Bruker SAINT v8.38A'
_computing_molecular_graphics 'Bruker SHELXTL v6.14'
_computing_publication_material 'Bruker SHELXTL v6.14 & SHELXL-2017/1 (Sheldrick, 2014)'
_computing_structure_refinement 'Bruker SHELXTL v6.14 & SHELXL-2017/1 (Sheldrick, 2014)'
_computing_structure_solution 'Bruker SHELXTL v6.14'
_diffrn_ambient_temperature 150(2)
_diffrn_measured_fraction_theta_full 0.999
_diffrn_measured_fraction_theta_max 0.999
_diffrn_measurement_device_type 'Bruker PHOTON_II'
_diffrn_measurement_method 'combination of \w and \f-scans'
_diffrn_radiation_monochromator 'Si-<111> channel cut crystal'
_diffrn_radiation_source synchrotron
_diffrn_radiation_type synchrotron
_diffrn_radiation_wavelength 0.7288
_diffrn_reflns_av_R_equivalents 0.0394
_diffrn_reflns_av_unetI/netI 0.0487
_diffrn_reflns_Laue_measured_fraction_full 0.999
_diffrn_reflns_Laue_measured_fraction_max 0.999
_diffrn_reflns_limit_h_max 5
_diffrn_reflns_limit_h_min -5
_diffrn_reflns_limit_k_max 30
_diffrn_reflns_limit_k_min -30
_diffrn_reflns_limit_l_max 12
_diffrn_reflns_limit_l_min -12
_diffrn_reflns_number 21425
_diffrn_reflns_point_group_measured_fraction_full 0.996
_diffrn_reflns_point_group_measured_fraction_max 0.982
_diffrn_reflns_theta_full 25.930
_diffrn_reflns_theta_max 31.399
_diffrn_reflns_theta_min 2.377
_exptl_absorpt_coefficient_mu 0.127
_exptl_absorpt_correction_T_max 0.746
_exptl_absorpt_correction_T_min 0.711
_exptl_absorpt_correction_type multi-scan
_exptl_absorpt_process_details 'SADABS 2016/2 (L.Krause, et al. J. Appl. Cryst. (2015), 48, 3-10'
_exptl_crystal_colour colorless
_exptl_crystal_density_diffrn 1.572
_exptl_crystal_description needle
_exptl_crystal_F_000 356
_exptl_crystal_size_max 0.074
_exptl_crystal_size_mid 0.041
_exptl_crystal_size_min 0.036
_refine_diff_density_max 0.398
_refine_diff_density_min -0.415
_refine_diff_density_rms 0.130
_refine_ls_extinction_coef 0.055(12)
_refine_ls_extinction_expression Fc^*^=kFc[1+0.001xFc^2^\l^3^/sin(2\q)]^-1/4^
_refine_ls_extinction_method 'SHELXL-2017/1 (Sheldrick 2017)'
_refine_ls_goodness_of_fit_ref 1.073
_refine_ls_hydrogen_treatment constr
_refine_ls_matrix_type full
_refine_ls_number_parameters 229
_refine_ls_number_reflns 4367
_refine_ls_number_restraints 1
_refine_ls_restrained_S_all 1.073
_refine_ls_R_factor_all 0.0437
_refine_ls_R_factor_gt 0.0410
_refine_ls_shift/su_max 0.000
_refine_ls_shift/su_mean 0.000
_refine_ls_structure_factor_coef Fsqd
_refine_ls_weighting_details 'w=1/[\s^2^(Fo^2^)+(0.0489P)^2^+0.0818P] where P=(Fo^2^+2Fc^2^)/3'
_refine_ls_weighting_scheme calc
_refine_ls_wR_factor_gt 0.0888
_refine_ls_wR_factor_ref 0.0913
_reflns_Friedel_coverage 0.920
_reflns_Friedel_fraction_full 0.994
_reflns_Friedel_fraction_max 0.965
_reflns_number_gt 4125
_reflns_number_total 4367
_reflns_threshold_expression 'I > 2\s(I)'
_cod_data_source_file d1ce00119a2.cif
_cod_data_source_block 1cl
_cod_depositor_comments 'Adding full bibliography for 7242574--7242580.cif.'
_cod_original_sg_symbol_H-M 'P 21'
_cod_database_code 7242578
_shelx_shelxl_version_number 2017/1
_shelx_space_group_comment
;
The symmetry employed for this shelxl refinement is uniquely defined
by the following loop, which should always be used as a source of
symmetry information in preference to the above space-group names.
They are only intended as comments.
;
_shelx_estimated_absorpt_t_min 0.991
_shelx_estimated_absorpt_t_max 0.995

loop_
_space_group_symop_operation_xyz
'x, y, z'
'-x, y+1/2, -z'

loop_
_atom_site_label
_atom_site_type_symbol
_atom_site_fract_x
_atom_site_fract_y
_atom_site_fract_z
_atom_site_U_iso_or_equiv
_atom_site_adp_type
_atom_site_occupancy
_atom_site_site_symmetry_order
_atom_site_calc_flag
_atom_site_refinement_flags_posn
_atom_site_refinement_flags_adp
_atom_site_refinement_flags_occupancy
_atom_site_disorder_assembly
_atom_site_disorder_group
O1 O 0.4967(4) 0.54613(6) 0.31576(16) 0.0282(3) Uani 1 1 d . . . . .
O2 O 1.1368(4) 0.72496(6) 0.60274(15) 0.0279(3) Uani 1 1 d . . . . .
O3 O 1.6614(4) 0.57264(7) 0.97086(15) 0.0271(3) Uani 1 1 d . . . . .
O4 O -0.4397(5) 0.34813(9) -0.2405(2) 0.0456(5) Uani 1 1 d . . . . .
O5 O -0.3421(5) 0.25953(8) -0.1220(2) 0.0441(4) Uani 1 1 d . . . . .
N1 N 0.6128(4) 0.43778(7) 0.35248(17) 0.0212(3) Uani 1 1 d . . . . .
N2 N 0.8315(5) 0.40256(8) 0.4609(2) 0.0281(4) Uani 1 1 d . . . . .
N3 N 1.0105(5) 0.44035(8) 0.55756(19) 0.0279(4) Uani 1 1 d . . . . .
N4 N 0.9145(4) 0.50105(7) 0.51601(17) 0.0207(3) Uani 1 1 d . . . . .
N5 N -0.2946(5) 0.31621(9) -0.1324(2) 0.0288(4) Uani 1 1 d . . . . .
C1 C 0.6534(5) 0.50210(8) 0.3842(2) 0.0202(3) Uani 1 1 d . . . . .
C2 C 0.3824(5) 0.40781(8) 0.2295(2) 0.0205(3) Uani 1 1 d . . . . .
C3 C 0.2324(5) 0.44250(9) 0.1003(2) 0.0243(4) Uani 1 1 d . . . . .
H3 H 0.281877 0.486212 0.093857 0.029 Uiso 1 1 calc R U . . .
C4 C 0.0093(5) 0.41194(9) -0.0187(2) 0.0246(4) Uani 1 1 d . . . . .
H4 H -0.097567 0.434593 -0.107774 0.030 Uiso 1 1 calc R U . . .
C5 C -0.0560(5) 0.34816(9) -0.0065(2) 0.0227(4) Uani 1 1 d . . . . .
C6 C 0.0931(5) 0.31339(9) 0.1219(2) 0.0256(4) Uani 1 1 d . . . . .
H6 H 0.043311 0.269657 0.127661 0.031 Uiso 1 1 calc R U . . .
C7 C 0.3154(5) 0.34347(8) 0.2412(2) 0.0242(4) Uani 1 1 d . . . . .
H7 H 0.421145 0.320616 0.330073 0.029 Uiso 1 1 calc R U . . .
C8 C 1.0775(5) 0.55253(8) 0.60658(19) 0.0200(3) Uani 1 1 d . . . . .
C9 C 1.2966(5) 0.53902(8) 0.7454(2) 0.0218(3) Uani 1 1 d . . . . .
H9 H 1.338888 0.496647 0.778935 0.026 Uiso 1 1 calc R U . . .
C10 C 1.4544(5) 0.58956(9) 0.8350(2) 0.0217(3) Uani 1 1 d . . . . .
C11 C 1.3933(5) 0.65143(9) 0.7856(2) 0.0226(4) Uani 1 1 d . . . . .
H11 H 1.498004 0.685563 0.847530 0.027 Uiso 1 1 calc R U . . .
C12 C 1.1747(5) 0.66278(8) 0.6430(2) 0.0210(3) Uani 1 1 d . . . . .
C13 C 1.0120(5) 0.61395(8) 0.5514(2) 0.0210(3) Uani 1 1 d . . . . .
H13 H 0.862447 0.621991 0.455138 0.025 Uiso 1 1 calc R U . . .
C14 C 0.9200(6) 0.73968(10) 0.4568(2) 0.0294(4) Uani 1 1 d . . . . .
H14A H 0.922477 0.785369 0.439784 0.044 Uiso 1 1 calc R U . . .
H14B H 0.678949 0.725801 0.453948 0.044 Uiso 1 1 calc R U . . .
H14C H 1.010598 0.717909 0.376956 0.044 Uiso 1 1 calc R U . . .
C15 C 1.8314(5) 0.62246(10) 1.0678(2) 0.0271(4) Uani 1 1 d . . . . .
H15A H 1.979702 0.604194 1.159458 0.041 Uiso 1 1 calc R U . . .
H15B H 1.653516 0.649759 1.096805 0.041 Uiso 1 1 calc R U . . .
H15C H 1.976836 0.647408 1.013190 0.041 Uiso 1 1 calc R U . . .

loop_
_atom_site_aniso_label
_atom_site_aniso_U_11
_atom_site_aniso_U_22
_atom_site_aniso_U_33
_atom_site_aniso_U_23
_atom_site_aniso_U_13
_atom_site_aniso_U_12
O1 0.0335(7) 0.0197(6) 0.0263(6) 0.0005(5) -0.0053(6) 0.0031(5)
O2 0.0359(7) 0.0202(6) 0.0223(7) 0.0010(5) -0.0055(5) 0.0000(5)
O3 0.0318(7) 0.0258(6) 0.0191(6) 0.0023(5) -0.0051(5) -0.0002(6)
O4 0.0529(10) 0.0384(9) 0.0344(8) 0.0014(7) -0.0155(7) -0.0075(8)
O5 0.0556(11) 0.0276(7) 0.0421(9) -0.0062(7) -0.0050(8) -0.0123(7)
N1 0.0252(7) 0.0177(7) 0.0187(7) 0.0010(5) 0.0000(6) 0.0012(5)
N2 0.0350(9) 0.0212(8) 0.0238(8) 0.0015(6) -0.0034(7) 0.0041(6)
N3 0.0337(9) 0.0201(7) 0.0256(8) 0.0007(6) -0.0033(7) 0.0045(6)
N4 0.0222(7) 0.0191(7) 0.0191(7) 0.0007(5) 0.0006(5) 0.0016(5)
N5 0.0279(8) 0.0293(8) 0.0275(8) -0.0053(6) 0.0024(7) -0.0035(7)
C1 0.0209(8) 0.0204(7) 0.0186(7) -0.0002(6) 0.0027(6) -0.0002(6)
C2 0.0223(8) 0.0193(7) 0.0194(8) -0.0021(6) 0.0034(6) -0.0011(6)
C3 0.0291(9) 0.0197(8) 0.0225(8) 0.0005(7) 0.0018(7) -0.0022(7)
C4 0.0280(9) 0.0228(8) 0.0210(8) 0.0008(6) 0.0008(7) -0.0016(7)
C5 0.0227(8) 0.0215(8) 0.0228(8) -0.0037(6) 0.0026(7) -0.0013(6)
C6 0.0289(9) 0.0188(7) 0.0281(9) -0.0004(7) 0.0041(7) -0.0013(7)
C7 0.0296(9) 0.0170(8) 0.0249(9) 0.0031(6) 0.0031(7) 0.0005(7)
C8 0.0208(8) 0.0203(8) 0.0185(7) -0.0017(6) 0.0032(6) -0.0002(6)
C9 0.0236(8) 0.0220(8) 0.0187(7) 0.0029(6) 0.0022(6) 0.0012(6)
C10 0.0215(8) 0.0262(8) 0.0164(7) 0.0018(6) 0.0020(6) 0.0005(6)
C11 0.0242(9) 0.0241(8) 0.0180(8) -0.0009(6) 0.0012(6) -0.0012(6)
C12 0.0227(8) 0.0203(8) 0.0192(8) 0.0002(6) 0.0025(6) 0.0010(6)
C13 0.0226(8) 0.0209(8) 0.0177(7) 0.0005(6) 0.0004(6) 0.0013(6)
C14 0.0351(11) 0.0239(8) 0.0246(9) 0.0046(7) -0.0044(7) 0.0006(7)
C15 0.0265(9) 0.0306(9) 0.0210(8) -0.0011(7) -0.0018(7) -0.0021(7)

loop_
_atom_type_symbol
_atom_type_description
_atom_type_scat_dispersion_real
_atom_type_scat_dispersion_imag
_atom_type_scat_source
C C 0.0034 0.0017 'International Tables Vol C Tables 4.2.6.8 and 6.1.1.4'
H H 0.0000 0.0000 'International Tables Vol C Tables 4.2.6.8 and 6.1.1.4'
N N 0.0065 0.0035 'International Tables Vol C Tables 4.2.6.8 and 6.1.1.4'
O O 0.0115 0.0064 'International Tables Vol C Tables 4.2.6.8 and 6.1.1.4'

loop_
_geom_angle_atom_site_label_1
_geom_angle_atom_site_label_2
_geom_angle_atom_site_label_3
_geom_angle
_geom_angle_site_symmetry_1
_geom_angle_site_symmetry_3
_geom_angle_publ_flag
C12 O2 C14 117.46(14) . . ?
C10 O3 C15 117.36(15) . . ?
N2 N1 C1 111.11(14) . . ?
N2 N1 C2 120.38(14) . . ?
C1 N1 C2 128.50(15) . . ?
N3 N2 N1 108.09(14) . . ?
N2 N3 N4 108.99(15) . . ?
N3 N4 C1 110.87(15) . . ?
N3 N4 C8 119.96(14) . . ?
C1 N4 C8 129.16(15) . . ?
O4 N5 O5 123.62(18) . . ?
O4 N5 C5 117.97(17) . . ?
O5 N5 C5 118.40(18) . . ?
O1 C1 N4 130.25(17) . . ?
O1 C1 N1 128.82(16) . . ?
N4 C1 N1 100.92(14) . . ?
C3 C2 C7 121.68(17) . . ?
C3 C2 N1 119.87(15) . . ?
C7 C2 N1 118.45(16) . . ?
C4 C3 C2 118.70(16) . . ?
C5 C4 C3 119.34(17) . . ?
C4 C5 C6 122.17(17) . . ?
C4 C5 N5 119.08(17) . . ?
C6 C5 N5 118.74(16) . . ?
C7 C6 C5 118.89(17) . . ?
C6 C7 C2 119.21(17) . . ?
C9 C8 C13 122.97(16) . . ?
C9 C8 N4 118.11(15) . . ?
C13 C8 N4 118.91(15) . . ?
C8 C9 C10 118.18(16) . . ?
O3 C10 C11 124.38(17) . . ?
O3 C10 C9 114.78(16) . . ?
C11 C10 C9 120.84(16) . . ?
C10 C11 C12 118.99(16) . . ?
O2 C12 C13 123.42(16) . . ?
O2 C12 C11 114.75(16) . . ?
C13 C12 C11 121.83(16) . . ?
C12 C13 C8 117.18(15) . . ?

loop_
_geom_bond_atom_site_label_1
_geom_bond_atom_site_label_2
_geom_bond_distance
_geom_bond_site_symmetry_2
_geom_bond_publ_flag
O1 C1 1.209(2) . ?
O2 C12 1.366(2) . ?
O2 C14 1.436(2) . ?
O3 C10 1.361(2) . ?
O3 C15 1.437(2) . ?
O4 N5 1.220(2) . ?
O5 N5 1.221(2) . ?
N1 N2 1.371(2) . ?
N1 C1 1.394(2) . ?
N1 C2 1.417(2) . ?
N2 N3 1.275(2) . ?
N3 N4 1.368(2) . ?
N4 C1 1.389(2) . ?
N4 C8 1.426(2) . ?
N5 C5 1.468(2) . ?
C2 C3 1.394(2) . ?
C2 C7 1.396(2) . ?
C3 C4 1.387(3) . ?
C4 C5 1.383(3) . ?
C5 C6 1.388(3) . ?
C6 C7 1.383(3) . ?
C8 C9 1.384(2) . ?
C8 C13 1.396(2) . ?
C9 C10 1.401(2) . ?
C10 C11 1.388(2) . ?
C11 C12 1.401(2) . ?
C12 C13 1.389(2) . ?

loop_
_geom_torsion_atom_site_label_1
_geom_torsion_atom_site_label_2
_geom_torsion_atom_site_label_3
_geom_torsion_atom_site_label_4
_geom_torsion
_geom_torsion_site_symmetry_1
_geom_torsion_site_symmetry_2
_geom_torsion_site_symmetry_3
_geom_torsion_site_symmetry_4
_geom_torsion_publ_flag
C1 N1 N2 N3 -0.9(2) . . . . ?
C2 N1 N2 N3 179.78(17) . . . . ?
N1 N2 N3 N4 0.2(2) . . . . ?
N2 N3 N4 C1 0.6(2) . . . . ?
N2 N3 N4 C8 179.88(16) . . . . ?
N3 N4 C1 O1 177.7(2) . . . . ?
C8 N4 C1 O1 -1.5(3) . . . . ?
N3 N4 C1 N1 -1.03(19) . . . . ?
C8 N4 C1 N1 179.75(16) . . . . ?
N2 N1 C1 O1 -177.6(2) . . . . ?
C2 N1 C1 O1 1.7(3) . . . . ?
N2 N1 C1 N4 1.1(2) . . . . ?
C2 N1 C1 N4 -179.59(17) . . . . ?
N2 N1 C2 C3 -162.83(17) . . . . ?
C1 N1 C2 C3 18.0(3) . . . . ?
N2 N1 C2 C7 16.4(3) . . . . ?
C1 N1 C2 C7 -162.78(18) . . . . ?
C7 C2 C3 C4 0.4(3) . . . . ?
N1 C2 C3 C4 179.65(18) . . . . ?
C2 C3 C4 C5 -0.4(3) . . . . ?
C3 C4 C5 C6 0.4(3) . . . . ?
C3 C4 C5 N5 179.48(17) . . . . ?
O4 N5 C5 C4 -3.4(3) . . . . ?
O5 N5 C5 C4 177.91(19) . . . . ?
O4 N5 C5 C6 175.76(19) . . . . ?
O5 N5 C5 C6 -3.0(3) . . . . ?
C4 C5 C6 C7 -0.3(3) . . . . ?
N5 C5 C6 C7 -179.38(18) . . . . ?
C5 C6 C7 C2 0.2(3) . . . . ?
C3 C2 C7 C6 -0.3(3) . . . . ?
N1 C2 C7 C6 -179.56(17) . . . . ?
N3 N4 C8 C9 -8.3(2) . . . . ?
C1 N4 C8 C9 170.86(17) . . . . ?
N3 N4 C8 C13 171.18(17) . . . . ?
C1 N4 C8 C13 -9.7(3) . . . . ?
C13 C8 C9 C10 1.1(3) . . . . ?
N4 C8 C9 C10 -179.46(16) . . . . ?
C15 O3 C10 C11 -1.0(3) . . . . ?
C15 O3 C10 C9 179.84(17) . . . . ?
C8 C9 C10 O3 178.95(16) . . . . ?
C8 C9 C10 C11 -0.2(3) . . . . ?
O3 C10 C11 C12 179.95(18) . . . . ?
C9 C10 C11 C12 -1.0(3) . . . . ?
C14 O2 C12 C13 -0.8(3) . . . . ?
C14 O2 C12 C11 179.10(17) . . . . ?
C10 C11 C12 O2 -178.53(18) . . . . ?
C10 C11 C12 C13 1.4(3) . . . . ?
O2 C12 C13 C8 179.35(18) . . . . ?
C11 C12 C13 C8 -0.5(3) . . . . ?
C9 C8 C13 C12 -0.7(3) . . . . ?
N4 C8 C13 C12 179.84(16) . . . . ?
